data_4319681
loop_
_publ_author_name
'Fu Qiang Huang'
'James A. Ibers'

_publ_section_title
;
 New Layered Materials: Syntheses, Structures, and Optical Properties of
 K2TiCu2S4, Rb2TiCu2S4, Rb2TiAg2S4, Cs2TiAg2S4, and Cs2TiCu2Se4
;
_journal_name_full 'Inorganic Chemistry'
_journal_page_first 2602
_journal_page_last 2607
_journal_paper_doi 10.1021/ic001346d
_journal_volume 40
_journal_year 2001
_chemical_formula_sum 'Cu2 Rb2 S4 Ti'
_chemical_formula_weight 474.16
_chemical_name_systematic
; 
 ? 
;
_space_group_IT_number 132
_symmetry_cell_setting tetragonal
_symmetry_space_group_name_Hall '-P 4c 2c'
_symmetry_space_group_name_H-M 'P 42/m c m'
_atom_sites_solution_hydrogens geom
_atom_sites_solution_primary direct
_atom_sites_solution_secondary difmap
_audit_creation_method SHELXL-97
_cell_angle_alpha 90.00
_cell_angle_beta 90.00
_cell_angle_gamma 90.00
_cell_formula_units_Z 2
_cell_length_a 5.6046(4)
_cell_length_b 5.6046(4)
_cell_length_c 13.1541(13)
_cell_measurement_temperature 153(2)
_cell_volume 413.19(6)
_computing_cell_refinement 'SMART version 5.054 (Bruker, 2000)'
_computing_data_collection 'SMART version 5.054 (Bruker, 2000)'
_computing_data_reduction 'SAINT-Plus version 6.02A (Bruker, 2000)'
_computing_molecular_graphics 'SHELXTL-97 (Sheldrick, 1997)'
_computing_publication_material 'SHELXTL-97 (Sheldrick, 1997)'
_computing_structure_refinement 'SHELXL-97 (Sheldrick, 1997)'
_computing_structure_solution 'SHELXS-97 (Sheldrick, 1990)'
_diffrn_ambient_temperature 153(2)
_diffrn_measured_fraction_theta_full 0.972
_diffrn_measured_fraction_theta_max 0.972
_diffrn_measurement_device_type 'Bruker Smart 1000 CDD'
_diffrn_measurement_method \w
_diffrn_radiation_monochromator graphite
_diffrn_radiation_source 'standard-focus sealed tube'
_diffrn_radiation_type MoK\a
_diffrn_radiation_wavelength 0.71073
_diffrn_reflns_av_R_equivalents 0.0253
_diffrn_reflns_av_sigmaI/netI 0.0105
_diffrn_reflns_limit_h_max 7
_diffrn_reflns_limit_h_min -7
_diffrn_reflns_limit_k_max 7
_diffrn_reflns_limit_k_min -7
_diffrn_reflns_limit_l_max 16
_diffrn_reflns_limit_l_min -17
_diffrn_reflns_number 3074
_diffrn_reflns_theta_full 28.47
_diffrn_reflns_theta_max 28.47
_diffrn_reflns_theta_min 3.10
_diffrn_standards_decay_% <2
_diffrn_standards_interval_count none
_diffrn_standards_interval_time none
_diffrn_standards_number none
_exptl_absorpt_coefficient_mu 18.659
_exptl_absorpt_correction_T_max 0.159
_exptl_absorpt_correction_T_min 0.064
_exptl_absorpt_correction_type numerical
_exptl_absorpt_process_details 'face indexed'
_exptl_crystal_colour orange
_exptl_crystal_density_diffrn 3.811
_exptl_crystal_density_meas ?
_exptl_crystal_density_method 'not measured'
_exptl_crystal_description block
_exptl_crystal_F_000 436
_exptl_crystal_size_max 0.184
_exptl_crystal_size_mid 0.146
_exptl_crystal_size_min 0.144
_refine_diff_density_max 1.335
_refine_diff_density_min -0.863
_refine_diff_density_rms 0.167
_refine_ls_extinction_coef 0.0055(12)
_refine_ls_extinction_expression Fc^*^=kFc[1+0.001xFc^2^\l^3^/sin(2\q)]^-1/4^
_refine_ls_extinction_method SHELXL
_refine_ls_goodness_of_fit_ref 1.512
_refine_ls_hydrogen_treatment mixed
_refine_ls_matrix_type full
_refine_ls_number_parameters 17
_refine_ls_number_reflns 309
_refine_ls_number_restraints 0
_refine_ls_restrained_S_all 1.512
_refine_ls_R_factor_all 0.0227
_refine_ls_R_factor_gt 0.0220
_refine_ls_shift/su_max 0.000
_refine_ls_shift/su_mean 0.000
_refine_ls_structure_factor_coef Fsqd
_refine_ls_weighting_details
; calc 
 [1.00000+0.00000exp(0.00(sin\q/\l)^2^)]/ 
   [\s^2^(Fo^2^)+0.0000+0.0000*P+(0.0400P)^2^+0.0000sin\q/\l] 
 where P = 1.00000Fo^2^ + 0.00000Fc^2^ 
;
_refine_ls_weighting_scheme calc
_refine_ls_wR_factor_gt 0.0708
_refine_ls_wR_factor_ref 0.0711
_reflns_number_gt 299
_reflns_number_total 309
_reflns_threshold_expression >2sigma(I)
_cod_data_source_file ic001346d_1.cif
_cod_data_source_block rbticus
_cod_depositor_comments
;
The following automatic conversions were performed:

'_exptl_crystal_density_meas' value 'not measured' was changed to '?'
- the value is perceived as not measured.

Automatic conversion script
Id: cif_fix_values 3008 2015-01-20 13:52:24Z robertas 
;
_cod_database_code 4319681

loop_
_symmetry_equiv_pos_as_xyz
'x, y, z'
'-x, -y, z'
'-y, x, z+1/2'
'y, -x, z+1/2'
'-x, y, -z+1/2'
'x, -y, -z+1/2'
'y, x, -z'
'-y, -x, -z'
'-x, -y, -z'
'x, y, -z'
'y, -x, -z-1/2'
'-y, x, -z-1/2'
'x, -y, z-1/2'
'-x, y, z-1/2'
'-y, -x, z'
'y, x, z'

loop_
_atom_site_label
_atom_site_type_symbol
_atom_site_fract_x
_atom_site_fract_y
_atom_site_fract_z
_atom_site_U_iso_or_equiv
_atom_site_adp_type
_atom_site_occupancy
_atom_site_symmetry_multiplicity
_atom_site_calc_flag
_atom_site_refinement_flags
_atom_site_disorder_assembly
_atom_site_disorder_group
Rb Rb 0.23690(5) 0.23690(5) 0.0000 0.0116(2) Uani 1 4 d S . .
Ti Ti 0.5000 0.5000 0.2500 0.0069(3) Uani 1 8 d S . .
Cu Cu 0.0000 0.5000 0.2500 0.0107(3) Uani 1 4 d S . .
S S 0.26316(9) 0.26316(9) 0.34803(8) 0.0090(3) Uani 1 2 d S . .

loop_
_atom_site_aniso_label
_atom_site_aniso_U_11
_atom_site_aniso_U_22
_atom_site_aniso_U_33
_atom_site_aniso_U_23
_atom_site_aniso_U_13
_atom_site_aniso_U_12
Rb 0.0116(3) 0.0116(3) 0.0116(3) 0.000 0.000 0.00002(13)
Ti 0.0065(4) 0.0065(4) 0.0077(5) 0.000 0.000 0.000
Cu 0.0079(3) 0.0121(3) 0.0122(4) 0.000 0.000 0.000
S 0.0087(3) 0.0087(3) 0.0097(5) 0.00103(16) 0.00103(16) 0.0004(2)

loop_
_atom_type_symbol
_atom_type_description
_atom_type_scat_dispersion_real
_atom_type_scat_dispersion_imag
_atom_type_scat_source
Ti Ti 0.2776 0.4457 'International Tables Vol C Tables 4.2.6.8 and 6.1.1.4'
Cu Cu 0.3201 1.2651 'International Tables Vol C Tables 4.2.6.8 and 6.1.1.4'
S S 0.1246 0.1234 'International Tables Vol C Tables 4.2.6.8 and 6.1.1.4'
Rb Rb -0.9393 2.9676 'International Tables Vol C Tables 4.2.6.8 and 6.1.1.4'

loop_
_geom_angle_atom_site_label_1
_geom_angle_atom_site_label_2
_geom_angle_atom_site_label_3
_geom_angle
_geom_angle_site_symmetry_1
_geom_angle_site_symmetry_3
_geom_angle_publ_flag
S Rb S 74.51(3) 4_554 3_554 ?
S Rb S 113.96(2) 4_554 12_556 ?
S Rb S 70.92(3) 3_554 12_556 ?
S Rb S 70.92(3) 4_554 11_556 ?
S Rb S 113.96(2) 3_554 11_556 ?
S Rb S 74.51(3) 12_556 11_556 ?
S Rb S 109.672(15) 4_554 12_656 ?
S Rb S 175.10(2) 3_554 12_656 ?
S Rb S 108.85(3) 12_556 12_656 ?
S Rb S 70.329(15) 11_556 12_656 ?
S Rb S 175.10(2) 4_554 11_566 ?
S Rb S 109.672(15) 3_554 11_566 ?
S Rb S 70.329(15) 12_556 11_566 ?
S Rb S 108.85(3) 11_556 11_566 ?
S Rb S 66.04(3) 12_656 11_566 ?
S Rb S 108.85(3) 4_554 4_564 ?
S Rb S 70.329(15) 3_554 4_564 ?
S Rb S 109.672(15) 12_556 4_564 ?
S Rb S 175.10(2) 11_556 4_564 ?
S Rb S 105.50(2) 12_656 4_564 ?
S Rb S 70.94(3) 11_566 4_564 ?
S Rb S 70.329(15) 4_554 3_654 ?
S Rb S 108.85(3) 3_554 3_654 ?
S Rb S 175.10(2) 12_556 3_654 ?
S Rb S 109.672(15) 11_556 3_654 ?
S Rb S 70.94(3) 12_656 3_654 ?
S Rb S 105.50(2) 11_566 3_654 ?
S Rb S 66.04(3) 4_564 3_654 ?
S Rb Rb 56.979(11) 4_554 9 ?
S Rb Rb 56.979(11) 3_554 9 ?
S Rb Rb 56.979(11) 12_556 9 ?
S Rb Rb 56.979(11) 11_556 9 ?
S Rb Rb 127.251(12) 12_656 9 ?
S Rb Rb 127.251(12) 11_566 9 ?
S Rb Rb 127.251(12) 4_564 9 ?
S Rb Rb 127.251(12) 3_654 9 ?
S Rb Cu 145.464(17) 4_554 . ?
S Rb Cu 101.487(17) 3_554 . ?
S Rb Cu 37.410(12) 12_556 . ?
S Rb Cu 80.231(17) 11_556 . ?
S Rb Cu 76.582(17) 12_656 . ?
S Rb Cu 37.411(12) 11_566 . ?
S Rb Cu 101.498(16) 4_564 . ?
S Rb Cu 139.603(16) 3_654 . ?
Rb Rb Cu 91.549(6) 9 . ?
S Rb Cu 101.487(17) 4_554 11_556 ?
S Rb Cu 145.464(17) 3_554 11_556 ?
S Rb Cu 80.231(17) 12_556 11_556 ?
S Rb Cu 37.410(12) 11_556 11_556 ?
S Rb Cu 37.411(12) 12_656 11_556 ?
S Rb Cu 76.582(17) 11_566 11_556 ?
S Rb Cu 139.603(16) 4_564 11_556 ?
S Rb Cu 101.498(16) 3_654 11_556 ?
Rb Rb Cu 91.549(6) 9 11_556 ?
Cu Rb Cu 62.118(6) . 11_556 ?
S Rb Cu 37.410(12) 4_554 3_654 ?
S Rb Cu 80.231(17) 3_554 3_654 ?
S Rb Cu 145.464(17) 12_556 3_654 ?
S Rb Cu 101.487(17) 11_556 3_654 ?
S Rb Cu 101.498(16) 12_656 3_654 ?
S Rb Cu 139.603(16) 11_566 3_654 ?
S Rb Cu 76.582(17) 4_564 3_654 ?
S Rb Cu 37.411(12) 3_654 3_654 ?
Rb Rb Cu 91.549(6) 9 3_654 ?
Cu Rb Cu 176.902(13) . 3_654 ?
Cu Rb Cu 117.788(6) 11_556 3_654 ?
S Ti S 108.70(2) 2_665 12_656 ?
S Ti S 108.70(2) 2_665 11_566 ?
S Ti S 111.03(5) 12_656 11_566 ?
S Ti S 111.03(5) 2_665 . ?
S Ti S 108.70(2) 12_656 . ?
S Ti S 108.70(2) 11_566 . ?
S Ti Cu 125.650(12) 2_665 . ?
S Ti Cu 125.650(12) 12_656 . ?
S Ti Cu 54.350(12) 11_566 . ?
S Ti Cu 54.350(12) . . ?
S Ti Cu 54.350(12) 2_665 11_566 ?
S Ti Cu 125.650(12) 12_656 11_566 ?
S Ti Cu 54.350(12) 11_566 11_566 ?
S Ti Cu 125.650(12) . 11_566 ?
Cu Ti Cu 90.0 . 11_566 ?
S Ti Cu 125.650(12) 2_665 11_556 ?
S Ti Cu 54.350(12) 12_656 11_556 ?
S Ti Cu 125.650(12) 11_566 11_556 ?
S Ti Cu 54.350(12) . 11_556 ?
Cu Ti Cu 90.0 . 11_556 ?
Cu Ti Cu 180.0 11_566 11_556 ?
S Ti Cu 54.350(12) 2_665 1_655 ?
S Ti Cu 54.350(12) 12_656 1_655 ?
S Ti Cu 125.650(12) 11_566 1_655 ?
S Ti Cu 125.650(12) . 1_655 ?
Cu Ti Cu 180.0 . 1_655 ?
Cu Ti Cu 90.0 11_566 1_655 ?
Cu Ti Cu 90.0 11_556 1_655 ?
S Ti Rb 156.87(3) 2_665 . ?
S Ti Rb 61.43(2) 12_656 . ?
S Ti Rb 61.43(2) 11_566 . ?
S Ti Rb 92.11(3) . . ?
Cu Ti Rb 67.748(4) . . ?
Cu Ti Rb 112.252(4) 11_566 . ?
Cu Ti Rb 67.748(4) 11_556 . ?
Cu Ti Rb 112.252(4) 1_655 . ?
S Ti Rb 61.43(2) 2_665 3_655 ?
S Ti Rb 92.11(3) 12_656 3_655 ?
S Ti Rb 156.87(3) 11_566 3_655 ?
S Ti Rb 61.43(2) . 3_655 ?
Cu Ti Rb 112.252(4) . 3_655 ?
Cu Ti Rb 112.252(4) 11_566 3_655 ?
Cu Ti Rb 67.748(4) 11_556 3_655 ?
Cu Ti Rb 67.748(4) 1_655 3_655 ?
Rb Ti Rb 135.497(8) . 3_655 ?
S Ti Rb 61.43(2) 2_665 11_566 ?
S Ti Rb 156.87(3) 12_656 11_566 ?
S Ti Rb 92.11(3) 11_566 11_566 ?
S Ti Rb 61.43(2) . 11_566 ?
Cu Ti Rb 67.748(4) . 11_566 ?
Cu Ti Rb 67.748(4) 11_566 11_566 ?
Cu Ti Rb 112.252(4) 11_556 11_566 ?
Cu Ti Rb 112.252(4) 1_655 11_566 ?
Rb Ti Rb 135.497(8) . 11_566 ?
Rb Ti Rb 64.760(12) 3_655 11_566 ?
S Ti Rb 92.11(3) 2_665 9_665 ?
S Ti Rb 61.43(2) 12_656 9_665 ?
S Ti Rb 61.43(2) 11_566 9_665 ?
S Ti Rb 156.87(3) . 9_665 ?
Cu Ti Rb 112.252(4) . 9_665 ?
Cu Ti Rb 67.748(4) 11_566 9_665 ?
Cu Ti Rb 112.252(4) 11_556 9_665 ?
Cu Ti Rb 67.748(4) 1_655 9_665 ?
Rb Ti Rb 64.760(12) . 9_665 ?
Rb Ti Rb 135.497(8) 3_655 9_665 ?
Rb Ti Rb 135.497(8) 11_566 9_665 ?
S Cu S 113.96(4) 12_556 11_566 ?
S Cu S 102.89(4) 12_556 2_565 ?
S Cu S 111.76(4) 11_566 2_565 ?
S Cu S 111.76(4) 12_556 . ?
S Cu S 102.89(4) 11_566 . ?
S Cu S 113.96(4) 2_565 . ?
S Cu Ti 128.554(19) 12_556 . ?
S Cu Ti 51.446(19) 11_566 . ?
S Cu Ti 128.554(19) 2_565 . ?
S Cu Ti 51.446(19) . . ?
S Cu Ti 51.446(19) 12_556 1_455 ?
S Cu Ti 128.554(19) 11_566 1_455 ?
S Cu Ti 51.446(19) 2_565 1_455 ?
S Cu Ti 128.554(19) . 1_455 ?
Ti Cu Ti 180.0 . 1_455 ?
S Cu Rb 153.81(2) 12_556 11_566 ?
S Cu Rb 92.05(2) 11_566 11_566 ?
S Cu Rb 62.20(2) 2_565 11_566 ?
S Cu Rb 62.18(2) . 11_566 ?
Ti Cu Rb 69.776(5) . 11_566 ?
Ti Cu Rb 110.224(5) 1_455 11_566 ?
S Cu Rb 62.20(2) 12_556 . ?
S Cu Rb 62.18(2) 11_566 . ?
S Cu Rb 153.81(2) 2_565 . ?
S Cu Rb 92.05(2) . . ?
Ti Cu Rb 69.776(5) . . ?
Ti Cu Rb 110.224(5) 1_455 . ?
Rb Cu Rb 139.551(10) 11_566 . ?
S Cu Rb 62.18(2) 12_556 9_565 ?
S Cu Rb 62.20(2) 11_566 9_565 ?
S Cu Rb 92.05(2) 2_565 9_565 ?
S Cu Rb 153.81(2) . 9_565 ?
Ti Cu Rb 110.224(5) . 9_565 ?
Ti Cu Rb 69.776(5) 1_455 9_565 ?
Rb Cu Rb 134.847(11) 11_566 9_565 ?
Rb Cu Rb 62.212(6) . 9_565 ?
S Cu Rb 92.05(2) 12_556 3 ?
S Cu Rb 153.81(2) 11_566 3 ?
S Cu Rb 62.18(2) 2_565 3 ?
S Cu Rb 62.20(2) . 3 ?
Ti Cu Rb 110.224(5) . 3 ?
Ti Cu Rb 69.776(5) 1_455 3 ?
Rb Cu Rb 62.212(6) 11_566 3 ?
Rb Cu Rb 134.847(10) . 3 ?
Rb Cu Rb 139.551(10) 9_565 3 ?
Ti S Cu 74.20(2) . 11_556 ?
Ti S Cu 74.20(2) . . ?
Cu S Cu 113.72(4) 11_556 . ?
Ti S Rb 145.839(13) . 3 ?
Cu S Rb 138.22(3) 11_556 3 ?
Cu S Rb 80.395(12) . 3 ?
Ti S Rb 145.839(13) . 11_556 ?
Cu S Rb 80.395(12) 11_556 11_556 ?
Cu S Rb 138.22(3) . 11_556 ?
Rb S Rb 66.04(2) 3 11_556 ?
Ti S Rb 83.074(19) . 3_655 ?
Cu S Rb 80.408(12) 11_556 3_655 ?
Cu S Rb 147.89(3) . 3_655 ?
Rb S Rb 108.85(3) 3 3_655 ?
Rb S Rb 70.328(15) 11_556 3_655 ?
Ti S Rb 83.074(19) . 11_566 ?
Cu S Rb 147.89(3) 11_556 11_566 ?
Cu S Rb 80.408(12) . 11_566 ?
Rb S Rb 70.328(15) 3 11_566 ?
Rb S Rb 108.85(3) 11_556 11_566 ?
Rb S Rb 74.50(2) 3_655 11_566 ?

loop_
_geom_bond_atom_site_label_1
_geom_bond_atom_site_label_2
_geom_bond_distance
_geom_bond_site_symmetry_2
_geom_bond_publ_flag
Rb S 3.4457(8) 4_554 ?
Rb S 3.4457(8) 3_554 ?
Rb S 3.4457(8) 12_556 ?
Rb S 3.4457(8) 11_556 ?
Rb S 3.4451(8) 12_656 ?
Rb S 3.4451(8) 11_566 ?
Rb S 3.4451(8) 4_564 ?
Rb S 3.4451(8) 3_654 ?
Rb Rb 3.7554(9) 9 ?
Rb Cu 3.8408(3) . ?
Rb Cu 3.8408(3) 11_556 ?
Rb Cu 3.8408(3) 3_654 ?
Ti S 2.2775(8) 2_665 ?
Ti S 2.2775(8) 12_656 ?
Ti S 2.2775(8) 11_566 ?
Ti S 2.2775(8) . ?
Ti Cu 2.8023(2) . ?
Ti Cu 2.8023(2) 11_566 ?
Ti Cu 2.8023(2) 11_556 ?
Ti Cu 2.8023(2) 1_655 ?
Ti Rb 3.8940(4) 3_655 ?
Ti Rb 3.8940(4) 11_566 ?
Ti Rb 3.8940(4) 9_665 ?
Cu S 2.3665(6) 12_556 ?
Cu S 2.3665(6) 11_566 ?
Cu S 2.3665(6) 2_565 ?
Cu S 2.3665(6) . ?
Cu Ti 2.8023(2) 1_455 ?
Cu Rb 3.8408(3) 11_566 ?
Cu Rb 3.8408(3) 9_565 ?
Cu Rb 3.8408(3) 3 ?
S Cu 2.3665(6) 11_556 ?
S Rb 3.4457(8) 3 ?
S Rb 3.4457(8) 11_556 ?
S Rb 3.4451(8) 3_655 ?
S Rb 3.4451(8) 11_566 ?
